data_9011156
loop_
_publ_author_name
'Rowland, J. F.'
'Hall, S. R.'

_publ_section_title
;
 Haycockite, Cu4Fe5S8: a superstructure in the chalcopyrite series
;
_journal_name_full 'Acta Crystallographica, Section B'
_journal_page_first 2105
_journal_page_last 2112
_journal_paper_doi 10.1107/S0567740875006929
_journal_volume 31
_journal_year 1975
_chemical_compound_source 'Lydenburg District, Transvaal, South Africa'
_chemical_formula_sum 'Cu4 Fe5 S8'
_chemical_name_mineral Haycockite
_space_group_IT_number 16
_symmetry_space_group_name_Hall 'P 2 2'
_symmetry_space_group_name_H-M 'P 2 2 2'
_cell_angle_alpha 90
_cell_angle_beta 90
_cell_angle_gamma 90
_cell_length_a 10.705
_cell_length_b 10.734
_cell_length_c 31.630
_cell_formula_units_Z 12
_cell_volume 3634.523
_database_code_amcsd 0009539
_exptl_crystal_density_diffrn 4.331
_cod_database_code 9011156

loop_
_space_group_symop_operation_xyz
x,y,z
-x,y,-z
x,-y,-z
-x,-y,z

loop_
_atom_site_label
_atom_site_fract_x
_atom_site_fract_y
_atom_site_fract_z
_atom_site_U_iso_or_equiv
Cu1 0.25700 0.00000 0.00000 0.02001
Cu2 0.25700 0.50000 0.00000 0.02001
Cu3 0.25000 0.00000 0.50000 0.02001
Cu4 0.24800 0.50000 0.50000 0.02001
Cu5 -0.00500 0.24900 0.16400 0.02368
Cu6 0.48900 0.25000 0.16300 0.02368
Cu7 0.00200 0.24900 0.33600 0.02368
Cu8 0.49800 0.25000 0.33600 0.02368
Cu9 0.25200 0.24500 0.08600 0.02128
Cu10 0.24600 0.74800 0.08600 0.02128
Cu11 0.24900 0.25100 0.41400 0.02128
Cu12 0.25100 0.75100 0.41500 0.02128
Cu13 0.00000 0.00000 0.25000 0.01925
Cu14 0.50000 0.00000 0.25000 0.01925
Cu15 0.00000 0.50000 0.25000 0.01925
Cu16 0.50000 0.50000 0.25000 0.01925
Fe1 0.00000 0.25500 0.00000 0.01127
Fe2 0.50000 0.25900 0.00000 0.01127
Fe3 0.00000 0.24700 0.50000 0.01127
Fe4 0.50000 0.25200 0.50000 0.01127
Fe5 0.25100 -0.00100 0.16500 0.00925
Fe6 0.24800 0.48800 0.16600 0.00925
Fe7 0.25100 -0.00200 0.33500 0.00925
Fe8 0.24900 0.49900 0.33400 0.00925
Fe9 0.00000 0.00000 0.08600 0.01102
Fe10 0.50000 0.00000 0.08600 0.01102
Fe11 0.00000 0.50000 0.08600 0.01102
Fe12 0.50000 0.50000 0.08600 0.01102
Fe13 0.00000 0.00000 0.41400 0.01102
Fe14 0.50000 0.00000 0.41400 0.01102
Fe15 0.00000 0.50000 0.41400 0.01102
Fe16 0.50000 0.50000 0.41400 0.01102
Fe17 0.25100 0.24900 0.25000 0.00899
Fe18 0.25000 0.75000 0.25000 0.00899
Fe19 0.25100 -0.00100 0.25000 0.01026
Fe20 0.24900 0.50000 0.25000 0.01026
Fe21 0.00000 0.00000 0.00000 0.01570
Fe22 0.50000 0.50000 0.00000 0.01570
Fe23 0.50000 0.00000 0.50000 0.01570
Fe24 0.00000 0.50000 0.50000 0.01570
S1 0.11900 0.12700 0.04200 0.01267
S2 0.38000 0.87000 0.04200 0.01267
S3 0.12300 0.62800 0.04200 0.01267
S4 0.37900 0.37300 0.04200 0.01267
S5 0.12400 0.86900 0.45800 0.01267
S6 0.37500 0.13200 0.45800 0.01267
S7 0.12600 0.36900 0.45800 0.01267
S8 0.37600 0.63000 0.45800 0.01267
S9 0.12800 0.87600 0.12500 0.01267
S10 0.37100 0.12400 0.12500 0.01469
S11 0.12900 0.37600 0.12500 0.01469
S12 0.37300 0.62300 0.12500 0.01469
S13 0.12800 0.12200 0.37500 0.01469
S14 0.37400 0.87400 0.37500 0.01469
S15 0.12800 0.62400 0.37500 0.01469
S16 0.37200 0.37700 0.37500 0.01469
S17 0.12600 0.12200 0.20800 0.01102
S18 0.37800 0.87600 0.20800 0.01102
S19 0.12300 0.62300 0.20800 0.01102
S20 0.37300 0.38000 0.20800 0.01102
S21 0.12600 0.87500 0.29200 0.01102
S22 0.37600 0.12400 0.29200 0.01102
S23 0.12600 0.37700 0.29200 0.01102
S24 0.37400 0.62500 0.29200 0.01102

loop_
_cod_related_entry_id
_cod_related_entry_database
_cod_related_entry_code
1 AMCSD 0009539
